data_7131541
loop_
_publ_author_name
'Guo, Yinjuan'
'Li, Jiahui'
'Zhao, Guiyan'
'Chen, Baokuan'
'Hang, Xinxin'
'Bi, Yanfeng'

_publ_section_title
;
 Post-synthetic atomically precise single-Cu<sup>II</sup> sites in a
 thiacalix[4]arene-supported octahedral Na@Co<sub>24</sub> cluster: the
 Cu-Co synergistic effect for selective photocatalytic conversion of
 CO<sub>2</sub> to CO.
;
_journal_issue 37
_journal_name_full 'Chemical communications (Cambridge, England)'
_journal_page_first 5591
_journal_page_last 5594
_journal_paper_doi 10.1039/d3cc01230a
_journal_volume 59
_journal_year 2023
_chemical_formula_moiety '[Co24Cl6(C40H44O4S4)6(C8H2NO6)8Cu2.5Na(H2O)3.5](CHCl3)25.5(CH3OH)5(H2O)4'
_chemical_formula_sum 'C334.5 H337 Cl82.5 Co24 Cu2.5 N8 Na O84.5 S24'
_chemical_formula_weight 11111.33
_chemical_name_systematic Cu@Co24
_space_group_crystal_system tetragonal
_space_group_IT_number 87
_space_group_name_Hall '-I 4'
_space_group_name_H-M_alt 'I 4/m'
_atom_sites_solution_hydrogens mixed
_audit_creation_method SHELXL-2018/3
_audit_update_record
;
2023-04-08 deposited with the CCDC.	2023-04-11 downloaded from the CCDC.
;
_cell_angle_alpha 90
_cell_angle_beta 90
_cell_angle_gamma 90
_cell_formula_units_Z 2
_cell_length_a 25.981(3)
_cell_length_b 25.981(3)
_cell_length_c 43.544(5)
_cell_measurement_reflns_used 9801
_cell_measurement_temperature 150(2)
_cell_measurement_theta_max 24.9592
_cell_measurement_theta_min 2.2171
_cell_volume 29393(6)
_computing_cell_refinement 'SAINT V8.37A (Bruker AXS Inc., 2015)'
_computing_data_collection 'Bruker Instrument Service vV6.2.3'
_computing_data_reduction 'SAINT V8.37A (Bruker AXS Inc., 2015)'
_computing_structure_refinement 'SHELXL-2018/3 (Sheldrick, 2018)'
_computing_structure_solution 'SHELXT 2014/5 (Sheldrick, 2014)'
_diffrn_ambient_temperature 150(2)
_diffrn_measured_fraction_theta_full 0.992
_diffrn_measured_fraction_theta_max 0.992
_diffrn_measurement_device_type 'Bruker D8 QUEST'
_diffrn_measurement_method '\f & \w scans'
_diffrn_radiation_type MoK\a
_diffrn_radiation_wavelength 0.71073
_diffrn_reflns_av_R_equivalents 0.0558
_diffrn_reflns_av_unetI/netI 0.0631
_diffrn_reflns_Laue_measured_fraction_full 0.992
_diffrn_reflns_Laue_measured_fraction_max 0.992
_diffrn_reflns_limit_h_max 29
_diffrn_reflns_limit_h_min -30
_diffrn_reflns_limit_k_max 23
_diffrn_reflns_limit_k_min -30
_diffrn_reflns_limit_l_max 51
_diffrn_reflns_limit_l_min -51
_diffrn_reflns_number 52338
_diffrn_reflns_point_group_measured_fraction_full 0.992
_diffrn_reflns_point_group_measured_fraction_max 0.992
_diffrn_reflns_theta_full 25.047
_diffrn_reflns_theta_max 25.047
_diffrn_reflns_theta_min 2.175
_exptl_absorpt_coefficient_mu 1.259
_exptl_absorpt_correction_T_max 0.7452
_exptl_absorpt_correction_T_min 0.6398
_exptl_absorpt_correction_type multi-scan
_exptl_absorpt_process_details
;
 SADABS 2016/2: Krause, L., Herbst-Irmer, R., Sheldrick G.M. & Stalke D.,
 J. Appl. Cryst. 48 (2015) 3-10
;
_exptl_crystal_colour brown
_exptl_crystal_density_diffrn 1.255
_exptl_crystal_description block
_exptl_crystal_F_000 11188
_exptl_crystal_size_max 0.250
_exptl_crystal_size_mid 0.250
_exptl_crystal_size_min 0.230
_refine_diff_density_max 1.217
_refine_diff_density_min -0.831
_refine_diff_density_rms 0.105
_refine_ls_extinction_method none
_refine_ls_goodness_of_fit_ref 1.000
_refine_ls_hydrogen_treatment constr
_refine_ls_matrix_type full
_refine_ls_number_parameters 607
_refine_ls_number_reflns 13116
_refine_ls_number_restraints 222
_refine_ls_restrained_S_all 0.998
_refine_ls_R_factor_all 0.1106
_refine_ls_R_factor_gt 0.0728
_refine_ls_shift/su_max 0.001
_refine_ls_shift/su_mean 0.000
_refine_ls_structure_factor_coef Fsqd
_refine_ls_weighting_details 'w=1/[\s^2^(Fo^2^)+(0.1470P)^2^+107.8907P] where P=(Fo^2^+2Fc^2^)/3'
_refine_ls_weighting_scheme calc
_refine_ls_wR_factor_gt 0.2099
_refine_ls_wR_factor_ref 0.2482
_reflns_Friedel_coverage 0.000
_reflns_number_gt 8461
_reflns_number_total 13116
_reflns_threshold_expression 'I > 2\s(I)'
_cod_data_source_file d3cc01230a2.cif
_cod_data_source_block Co24_Cu
_cod_depositor_comments 'Adding full bibliography for 7131540--7131541.cif.'
_cod_original_cell_volume 29393(8)
_cod_original_formula_sum 'C334.50 H337 Cl82.50 Co24 Cu2.50 N8 Na O84.50 S24'
_cod_database_code 7131541
_shelx_shelxl_version_number 2018/3
_shelx_space_group_comment
;
The symmetry employed for this shelxl refinement is uniquely defined
by the following loop, which should always be used as a source of
symmetry information in preference to the above space-group names.
They are only intended as comments.
;
_shelx_estimated_absorpt_t_min 0.744
_shelx_estimated_absorpt_t_max 0.761

loop_
_space_group_symop_operation_xyz
'x, y, z'
'-x, -y, z'
'-y, x, z'
'y, -x, z'
'x+1/2, y+1/2, z+1/2'
'-x+1/2, -y+1/2, z+1/2'
'-y+1/2, x+1/2, z+1/2'
'y+1/2, -x+1/2, z+1/2'
'-x, -y, -z'
'x, y, -z'
'y, -x, -z'
'-y, x, -z'
'-x+1/2, -y+1/2, -z+1/2'
'x+1/2, y+1/2, -z+1/2'
'y+1/2, -x+1/2, -z+1/2'
'-y+1/2, x+1/2, -z+1/2'

loop_
_atom_site_label
_atom_site_type_symbol
_atom_site_fract_x
_atom_site_fract_y
_atom_site_fract_z
_atom_site_U_iso_or_equiv
_atom_site_adp_type
_atom_site_occupancy
_atom_site_site_symmetry_order
_atom_site_calc_flag
_atom_site_refinement_flags_posn
_atom_site_refinement_flags_adp
_atom_site_refinement_flags_occupancy
_atom_site_disorder_assembly
_atom_site_disorder_group
Co1 Co 0.26199(4) 0.69876(4) 0.500000 0.0359(3) Uani 1 2 d S T P A .
Co2 Co 0.33484(3) 0.74536(3) 0.55049(2) 0.0350(2) Uani 1 1 d . . . . .
Co3 Co 0.40574(4) 0.79222(4) 0.500000 0.0343(3) Uani 1 2 d S T P . .
Co4 Co 0.42945(3) 0.45234(3) 0.32506(2) 0.0400(2) Uani 1 1 d . . . . .
S1 S 0.16631(7) 0.73239(7) 0.500000 0.0377(4) Uani 1 2 d S T P A .
S2 S 0.29337(5) 0.81173(5) 0.58920(3) 0.0399(3) Uani 1 1 d . . . . .
S3 S 0.41957(7) 0.89076(8) 0.500000 0.0356(4) Uani 1 2 d S T P A .
S4 S 0.37646(6) 0.41580(6) 0.27880(3) 0.0509(4) Uani 1 1 d . . . . .
Cl1 Cl 0.35666(17) 0.7122(2) 0.500000 0.089(2) Uani 0.747(9) 2 d S T P A 1
Cl2 Cl 0.500000 0.500000 0.34871(18) 0.092(3) Uani 0.727(12) 4 d S T P B 1
Cl1' Cl 0.3832(4) 0.6714(4) 0.500000 0.062(4) Uani 0.253(9) 2 d S T P A 2
Cl2' Cl 0.500000 0.500000 0.3781(3) 0.061(5) Uani 0.273(12) 4 d S T P B 2
O1 O 0.26406(13) 0.75007(14) 0.53369(8) 0.0398(9) Uani 1 1 d . . . . .
O2 O 0.35653(14) 0.81184(13) 0.53263(8) 0.0381(8) Uani 1 1 d . . . . .
O3 O 0.48533(15) 0.42284(16) 0.29948(8) 0.0477(10) Uani 1 1 d . . . . .
O4 O 0.31860(14) 0.67406(14) 0.43215(8) 0.0425(9) Uani 1 1 d . . . . .
O5 O 0.26569(15) 0.64111(14) 0.46808(8) 0.0423(9) Uani 1 1 d . . . . .
O6 O 0.23227(15) 0.45760(13) 0.46810(8) 0.0417(9) Uani 1 1 d . . . . .
O7 O 0.26597(15) 0.40681(14) 0.43175(8) 0.0426(9) Uani 1 1 d . . . . .
O8 O 0.37479(15) 0.48057(14) 0.35472(9) 0.0457(9) Uani 1 1 d . . . . .
O9 O 0.39124(15) 0.56577(15) 0.35472(8) 0.0442(9) Uani 1 1 d . . . . .
C1 C 0.22594(19) 0.77625(19) 0.54528(11) 0.0328(11) Uani 1 1 d . . . . .
C2 C 0.17596(19) 0.7747(2) 0.53181(12) 0.0369(12) Uani 1 1 d . . . . .
C3 C 0.1363(2) 0.8049(3) 0.54320(15) 0.0547(16) Uani 1 1 d . . . . .
H3A H 0.103150 0.802212 0.534079 0.066 Uiso 1 1 calc R U . . .
C4 C 0.1433(3) 0.8390(3) 0.56759(16) 0.070(2) Uani 1 1 d . . . . .
C5 C 0.1920(2) 0.8395(3) 0.58085(16) 0.0610(18) Uani 1 1 d . . . . .
H5A H 0.197866 0.861285 0.598017 0.073 Uiso 1 1 calc R U . . .
C6 C 0.2319(2) 0.8099(2) 0.57014(12) 0.0381(12) Uani 1 1 d . . . . .
C7 C 0.35354(18) 0.85766(19) 0.54560(11) 0.0305(11) Uani 1 1 d . . . . .
C8 C 0.3239(2) 0.8659(2) 0.57169(13) 0.0441(14) Uani 1 1 d . . . . .
C9 C 0.3204(3) 0.9143(3) 0.58443(19) 0.088(3) Uani 1 1 d . . . . .
H9A H 0.299634 0.918916 0.602160 0.106 Uiso 1 1 calc R U . . .
C10 C 0.3458(5) 0.9560(3) 0.5725(3) 0.131(5) Uani 1 1 d . . . . .
C11 C 0.3751(3) 0.9486(3) 0.54581(19) 0.086(3) Uani 1 1 d . . . . .
H11A H 0.392644 0.976980 0.536856 0.103 Uiso 1 1 calc R U . . .
C12 C 0.3786(2) 0.9003(2) 0.53231(13) 0.0401(13) Uani 1 1 d . . . . .
C13 C 0.1002(4) 0.8733(6) 0.5794(3) 0.147(2) Uani 1 1 d . U . . .
C15 C 0.0508(4) 0.8424(5) 0.5839(3) 0.148(3) Uani 1 1 d . U . . .
H15A H 0.044684 0.820880 0.565745 0.222 Uiso 1 1 calc R U . . .
H15B H 0.054177 0.820361 0.602057 0.222 Uiso 1 1 calc R U . . .
H15C H 0.021779 0.865996 0.586706 0.222 Uiso 1 1 calc R U . . .
C16 C 0.0847(4) 0.9117(5) 0.5515(3) 0.148(3) Uani 1 1 d . U . . .
H16A H 0.075144 0.891365 0.533458 0.223 Uiso 1 1 calc R U . . .
H16B H 0.055454 0.933074 0.557817 0.223 Uiso 1 1 calc R U . . .
H16C H 0.114067 0.933783 0.546527 0.223 Uiso 1 1 calc R U . . .
C17 C 0.1136(4) 0.9067(5) 0.6048(3) 0.147(3) Uani 1 1 d . U . . .
H17A H 0.083422 0.927115 0.610727 0.221 Uiso 1 1 calc R U . . .
H17B H 0.124813 0.885862 0.622342 0.221 Uiso 1 1 calc R U . . .
H17C H 0.141506 0.929818 0.598601 0.221 Uiso 1 1 calc R U . . .
C14 C 0.3293(8) 1.0149(6) 0.5799(5) 0.0899(19) Uani 0.515(7) 1 d . U P C 1
C18 C 0.2915(8) 1.0168(6) 0.6069(4) 0.0900(19) Uani 0.515(7) 1 d . U P C 1
H18A H 0.257773 1.004108 0.600227 0.135 Uiso 0.515(7) 1 calc R U P C 1
H18B H 0.304335 0.995086 0.623677 0.135 Uiso 0.515(7) 1 calc R U P C 1
H18C H 0.288111 1.052339 0.614188 0.135 Uiso 0.515(7) 1 calc R U P C 1
C19 C 0.3800(8) 1.0344(7) 0.5909(5) 0.0900(19) Uani 0.515(7) 1 d . U P C 1
H19A H 0.404846 1.033536 0.573920 0.135 Uiso 0.515(7) 1 calc R U P C 1
H19B H 0.376212 1.069857 0.598193 0.135 Uiso 0.515(7) 1 calc R U P C 1
H19C H 0.392436 1.012604 0.607683 0.135 Uiso 0.515(7) 1 calc R U P C 1
C20 C 0.3094(8) 1.0484(5) 0.5528(4) 0.0901(19) Uani 0.515(7) 1 d . U P C 1
H20A H 0.276041 1.035215 0.545791 0.135 Uiso 0.515(7) 1 calc R U P C 1
H20B H 0.305463 1.084152 0.559574 0.135 Uiso 0.515(7) 1 calc R U P C 1
H20C H 0.334133 1.046970 0.535785 0.135 Uiso 0.515(7) 1 calc R U P C 1
C14' C 0.3607(9) 1.0051(7) 0.5963(5) 0.0900(19) Uani 0.485(7) 1 d . U P C 2
C18' C 0.3312(8) 1.0058(6) 0.6239(4) 0.0900(19) Uani 0.485(7) 1 d . U P C 2
H18D H 0.342315 0.977523 0.637242 0.135 Uiso 0.485(7) 1 calc R U P C 2
H18E H 0.336459 1.038666 0.634487 0.135 Uiso 0.485(7) 1 calc R U P C 2
H18F H 0.294685 1.001668 0.618925 0.135 Uiso 0.485(7) 1 calc R U P C 2
C19' C 0.4207(8) 1.0124(6) 0.6039(4) 0.0901(19) Uani 0.485(7) 1 d . U P C 2
H19D H 0.440508 1.011835 0.584786 0.135 Uiso 0.485(7) 1 calc R U P C 2
H19E H 0.425897 1.045372 0.614354 0.135 Uiso 0.485(7) 1 calc R U P C 2
H19F H 0.432219 0.984299 0.617287 0.135 Uiso 0.485(7) 1 calc R U P C 2
C20' C 0.3458(9) 1.0491(6) 0.5733(5) 0.0901(19) Uani 0.485(7) 1 d . U P C 2
H20D H 0.367305 1.046587 0.554903 0.135 Uiso 0.485(7) 1 calc R U P C 2
H20E H 0.309502 1.045594 0.567586 0.135 Uiso 0.485(7) 1 calc R U P C 2
H20F H 0.351276 1.082591 0.583147 0.135 Uiso 0.485(7) 1 calc R U P C 2
C21 C 0.4794(2) 0.3944(2) 0.27469(12) 0.0419(13) Uani 1 1 d . . . . .
C22 C 0.5229(2) 0.3708(2) 0.26094(13) 0.0496(15) Uani 1 1 d . . . . .
C23 C 0.5164(3) 0.3405(3) 0.23452(15) 0.072(2) Uani 1 1 d . . . . .
H23A H 0.545545 0.324042 0.225685 0.086 Uiso 1 1 calc R U . . .
C24 C 0.4684(4) 0.3340(3) 0.22099(18) 0.085(3) Uani 1 1 d . . . . .
C25 C 0.4262(3) 0.3574(3) 0.23492(16) 0.072(2) Uani 1 1 d . . . . .
H25A H 0.392892 0.352560 0.226368 0.086 Uiso 1 1 calc R U . . .
C26 C 0.4316(2) 0.3874(2) 0.26084(13) 0.0489(15) Uani 1 1 d . . . . .
C27 C 0.4624(7) 0.3005(7) 0.1929(3) 0.183(3) Uani 1 1 d . U . . .
C28 C 0.4100(6) 0.3008(6) 0.1792(3) 0.182(3) Uani 1 1 d . U . . .
H28A H 0.409321 0.278215 0.161151 0.274 Uiso 1 1 calc R U . . .
H28B H 0.385019 0.288474 0.194362 0.274 Uiso 1 1 calc R U . . .
H28C H 0.401023 0.335942 0.172976 0.274 Uiso 1 1 calc R U . . .
C29 C 0.4940(6) 0.3291(6) 0.1669(3) 0.183(3) Uani 1 1 d . U . . .
H29A H 0.530183 0.331678 0.173089 0.275 Uiso 1 1 calc R U . . .
H29B H 0.491460 0.309735 0.147682 0.275 Uiso 1 1 calc R U . . .
H29C H 0.479893 0.363761 0.163929 0.275 Uiso 1 1 calc R U . . .
C30 C 0.4786(6) 0.2454(6) 0.2005(3) 0.183(3) Uani 1 1 d . U . . .
H30A H 0.513207 0.245654 0.209517 0.275 Uiso 1 1 calc R U . . .
H30B H 0.454270 0.230526 0.215228 0.275 Uiso 1 1 calc R U . . .
H30C H 0.478830 0.224687 0.181705 0.275 Uiso 1 1 calc R U . . .
C31 C 0.2977(2) 0.5863(2) 0.42914(11) 0.0363(11) Uani 1 1 d . U . D 1
C32 C 0.3299(11) 0.5834(10) 0.4045(8) 0.036(3) Uani 0.6667 1 d . U P D 1
H32A H 0.348366 0.612135 0.396789 0.044 Uiso 0.6667 1 calc R U P D 1
C33 C 0.3333(2) 0.5327(2) 0.39132(12) 0.0364(11) Uani 1 1 d . U . D 1
C34 C 0.3111(15) 0.4910(15) 0.4021(6) 0.035(3) Uani 0.6667 1 d . U P D 1
H34A H 0.314876 0.458588 0.392203 0.042 Uiso 0.6667 1 calc R U P D 1
C35 C 0.2808(2) 0.4967(2) 0.42933(11) 0.0347(11) Uani 1 1 d . U . D 1
N3 N 0.2768(17) 0.543(2) 0.4449(8) 0.033(3) Uani 0.3333 1 d . U P D 1
Na1 Na 0.2368(4) 0.5512(4) 0.500000 0.031(2) Uani 0.25 2 d S T P D 1
O11 O 0.1426(8) 0.5791(11) 0.500000 0.081(9) Uani 0.25 2 d S T P D 1
N1 N 0.3254(19) 0.5772(17) 0.4031(13) 0.035(3) Uani 0.3333 1 d . U P E 2
N2 N 0.310(3) 0.491(2) 0.4058(10) 0.034(3) Uani 0.3333 1 d . U P F 2
C36 C 0.2718(10) 0.5450(12) 0.4408(5) 0.036(3) Uani 0.6667 1 d . U P G 2
H36A H 0.257026 0.545322 0.464555 0.043 Uiso 0.6667 1 d R U P G 2
Cu1 Cu 0.34086(14) 0.39319(13) 0.38629(8) 0.0842(10) Uani 0.3125 1 d . . P H 2
O10 O 0.2846(8) 0.3580(10) 0.3463(5) 0.132(9) Uani 0.3125 1 d . . P I 2
C37 C 0.2940(2) 0.6384(2) 0.44458(12) 0.0378(12) Uani 1 1 d . . . . .
C38 C 0.2584(2) 0.4497(2) 0.44430(12) 0.0388(13) Uani 1 1 d . . . . .
C39 C 0.3700(2) 0.5256(2) 0.36465(13) 0.0398(13) Uani 1 1 d . . . . .

loop_
_atom_site_aniso_label
_atom_site_aniso_U_11
_atom_site_aniso_U_22
_atom_site_aniso_U_33
_atom_site_aniso_U_23
_atom_site_aniso_U_13
_atom_site_aniso_U_12
Co1 0.0427(6) 0.0328(6) 0.0321(5) 0.000 0.000 -0.0009(4)
Co2 0.0300(4) 0.0321(4) 0.0428(4) 0.0019(3) -0.0006(3) -0.0047(3)
Co3 0.0346(6) 0.0379(6) 0.0304(5) 0.000 0.000 0.0022(4)
Co4 0.0495(5) 0.0448(5) 0.0257(4) -0.0012(3) -0.0004(3) 0.0061(3)
S1 0.0379(11) 0.0351(10) 0.0403(10) 0.000 0.000 -0.0097(8)
S2 0.0362(7) 0.0451(8) 0.0384(7) -0.0033(6) 0.0036(6) -0.0133(6)
S3 0.0273(9) 0.0441(11) 0.0354(9) 0.000 0.000 -0.0069(8)
S4 0.0543(9) 0.0542(9) 0.0443(8) -0.0071(7) -0.0075(7) -0.0029(7)
Cl1 0.082(3) 0.114(4) 0.070(2) 0.000 0.000 -0.024(3)
Cl2 0.080(3) 0.080(3) 0.117(6) 0.000 0.000 0.000
Cl1' 0.062(7) 0.063(7) 0.060(6) 0.000 0.000 0.010(5)
Cl2' 0.066(6) 0.066(6) 0.052(9) 0.000 0.000 0.000
O1 0.032(2) 0.043(2) 0.044(2) -0.0112(17) -0.0007(16) 0.0007(17)
O2 0.044(2) 0.034(2) 0.0363(19) -0.0051(16) 0.0095(16) -0.0111(16)
O3 0.049(2) 0.062(3) 0.0328(19) -0.0170(18) -0.0028(17) 0.0010(19)
O4 0.048(2) 0.040(2) 0.039(2) -0.0037(17) 0.0080(17) -0.0133(18)
O5 0.058(2) 0.034(2) 0.035(2) -0.0026(16) 0.0074(18) -0.0116(18)
O6 0.055(2) 0.032(2) 0.038(2) 0.0032(16) 0.0065(18) 0.0021(17)
O7 0.051(2) 0.034(2) 0.043(2) 0.0021(17) 0.0076(17) 0.0042(18)
O8 0.049(2) 0.038(2) 0.050(2) -0.0021(18) 0.0099(18) -0.0023(18)
O9 0.045(2) 0.046(2) 0.042(2) -0.0038(18) 0.0079(17) -0.0048(18)
C1 0.034(3) 0.031(3) 0.034(3) 0.000(2) 0.002(2) -0.005(2)
C2 0.030(3) 0.041(3) 0.040(3) 0.000(2) 0.002(2) -0.008(2)
C3 0.034(3) 0.070(4) 0.059(4) -0.015(3) 0.001(3) 0.002(3)
C4 0.052(4) 0.096(6) 0.063(4) -0.032(4) -0.003(3) 0.013(4)
C5 0.048(4) 0.074(5) 0.061(4) -0.021(4) 0.006(3) 0.001(3)
C6 0.034(3) 0.043(3) 0.037(3) -0.004(2) 0.006(2) -0.010(2)
C7 0.023(2) 0.033(3) 0.036(3) -0.001(2) -0.003(2) -0.005(2)
C8 0.047(3) 0.039(3) 0.047(3) -0.005(3) 0.014(3) -0.012(3)
C9 0.118(7) 0.053(4) 0.094(6) -0.024(4) 0.073(5) -0.036(4)
C10 0.191(11) 0.048(5) 0.155(9) -0.045(5) 0.125(9) -0.041(6)
C11 0.101(6) 0.051(4) 0.105(6) -0.019(4) 0.072(5) -0.030(4)
C12 0.035(3) 0.038(3) 0.048(3) -0.002(2) 0.010(2) -0.005(2)
C13 0.093(4) 0.193(6) 0.156(5) -0.089(4) -0.009(4) 0.052(4)
C15 0.093(4) 0.194(6) 0.156(5) -0.088(5) -0.009(4) 0.051(4)
C16 0.095(4) 0.194(6) 0.157(5) -0.088(5) -0.009(4) 0.052(4)
C17 0.093(4) 0.193(6) 0.156(5) -0.089(5) -0.009(4) 0.052(4)
C14 0.117(5) 0.048(3) 0.105(4) -0.024(3) 0.039(3) -0.010(3)
C18 0.117(5) 0.048(3) 0.105(4) -0.024(3) 0.040(3) -0.010(3)
C19 0.117(5) 0.048(3) 0.105(4) -0.024(3) 0.039(3) -0.010(3)
C20 0.117(5) 0.048(3) 0.105(4) -0.023(3) 0.039(4) -0.009(3)
C14' 0.117(5) 0.048(3) 0.105(4) -0.024(3) 0.039(3) -0.010(3)
C18' 0.117(5) 0.048(3) 0.105(4) -0.024(3) 0.039(3) -0.010(3)
C19' 0.117(5) 0.048(3) 0.105(4) -0.024(3) 0.039(4) -0.010(3)
C20' 0.117(5) 0.048(3) 0.105(4) -0.024(3) 0.039(3) -0.010(3)
C21 0.055(4) 0.045(3) 0.025(3) -0.003(2) -0.001(2) 0.004(3)
C22 0.055(4) 0.054(4) 0.039(3) -0.008(3) 0.008(3) 0.003(3)
C23 0.082(5) 0.093(6) 0.041(4) -0.022(4) 0.006(4) 0.016(4)
C24 0.098(6) 0.098(6) 0.060(5) -0.038(4) -0.016(4) 0.014(5)
C25 0.075(5) 0.086(5) 0.054(4) -0.022(4) -0.019(4) -0.001(4)
C26 0.053(4) 0.058(4) 0.036(3) -0.010(3) -0.013(3) 0.004(3)
C27 0.224(6) 0.200(6) 0.124(4) -0.089(5) -0.040(4) 0.023(5)
C28 0.224(6) 0.200(6) 0.124(5) -0.090(5) -0.040(4) 0.022(5)
C29 0.225(6) 0.201(6) 0.124(5) -0.089(5) -0.040(4) 0.023(5)
C30 0.225(6) 0.200(6) 0.125(5) -0.090(5) -0.040(4) 0.023(5)
C31 0.040(3) 0.040(3) 0.030(2) 0.003(2) 0.000(2) -0.003(2)
C32 0.042(5) 0.033(6) 0.033(4) 0.003(5) -0.003(4) -0.008(4)
C33 0.039(3) 0.034(3) 0.036(2) -0.003(2) -0.002(2) 0.000(2)
C34 0.039(4) 0.034(4) 0.031(6) -0.002(5) 0.004(5) 0.000(3)
C35 0.042(3) 0.037(3) 0.026(2) 0.002(2) -0.003(2) 0.002(2)
N3 0.038(6) 0.036(5) 0.025(6) 0.002(5) -0.005(5) -0.002(5)
Na1 0.067(8) 0.018(5) 0.007(4) 0.000 0.000 -0.016(5)
O11 0.018(12) 0.068(18) 0.16(3) 0.000 0.000 -0.002(11)
N1 0.040(6) 0.034(6) 0.032(5) 0.000(5) -0.004(5) -0.009(5)
N2 0.040(5) 0.033(5) 0.029(6) 0.001(6) -0.003(6) 0.000(5)
C36 0.040(5) 0.037(4) 0.030(6) 0.001(5) -0.001(4) 0.000(4)
Cu1 0.085(2) 0.077(2) 0.090(2) 0.0134(18) 0.0191(18) 0.0191(17)
O10 0.095(15) 0.18(2) 0.120(17) 0.058(16) 0.038(13) -0.038(15)
C37 0.043(3) 0.039(3) 0.031(3) 0.006(2) 0.001(2) -0.014(2)
C38 0.048(3) 0.035(3) 0.033(3) -0.004(2) 0.007(2) 0.008(2)
C39 0.044(3) 0.031(3) 0.044(3) 0.001(2) 0.004(2) -0.004(2)

loop_
_atom_type_symbol
_atom_type_description
_atom_type_scat_dispersion_real
_atom_type_scat_dispersion_imag
_atom_type_scat_source
C C 0.0033 0.0016 'International Tables Vol C Tables 4.2.6.8 and 6.1.1.4'
H H 0.0000 0.0000 'International Tables Vol C Tables 4.2.6.8 and 6.1.1.4'
Co Co 0.3494 0.9721 'International Tables Vol C Tables 4.2.6.8 and 6.1.1.4'
Cu Cu 0.3201 1.2651 'International Tables Vol C Tables 4.2.6.8 and 6.1.1.4'
O O 0.0106 0.0060 'International Tables Vol C Tables 4.2.6.8 and 6.1.1.4'
S S 0.1246 0.1234 'International Tables Vol C Tables 4.2.6.8 and 6.1.1.4'
Cl Cl 0.1484 0.1585 'International Tables Vol C Tables 4.2.6.8 and 6.1.1.4'
N N 0.0061 0.0033 'International Tables Vol C Tables 4.2.6.8 and 6.1.1.4'
Na Na 0.0362 0.0249 'International Tables Vol C Tables 4.2.6.8 and 6.1.1.4'

loop_
_geom_angle_atom_site_label_1
_geom_angle_atom_site_label_2
_geom_angle_atom_site_label_3
_geom_angle
_geom_angle_site_symmetry_1
_geom_angle_site_symmetry_3
_geom_angle_publ_flag
O1 Co1 O1 95.4(2) . 10_556 ?
O1 Co1 O5 89.34(15) . 10_556 ?
O1 Co1 O5 173.53(16) 10_556 10_556 ?
O1 Co1 O5 173.53(16) . . ?
O1 Co1 O5 89.33(15) 10_556 . ?
O5 Co1 O5 85.6(2) 10_556 . ?
O1 Co1 Cl1 83.03(14) . . ?
O1 Co1 Cl1 83.03(14) 10_556 . ?
O5 Co1 Cl1 93.23(15) 10_556 . ?
O5 Co1 Cl1 93.23(15) . . ?
O1 Co1 S1 78.62(11) . . ?
O1 Co1 S1 78.62(11) 10_556 . ?
O5 Co1 S1 106.69(12) 10_556 . ?
O5 Co1 S1 106.69(12) . . ?
Cl1 Co1 S1 152.55(14) . . ?
O2 Co2 O1 93.75(16) . . ?
O2 Co2 O7 90.80(15) . 11_566 ?
O1 Co2 O7 175.19(15) . 11_566 ?
O2 Co2 O4 174.93(16) . 10_556 ?
O1 Co2 O4 90.05(15) . 10_556 ?
O7 Co2 O4 85.32(15) 11_566 10_556 ?
O2 Co2 Cl1 83.53(15) . . ?
O1 Co2 Cl1 84.51(15) . . ?
O7 Co2 Cl1 94.46(15) 11_566 . ?
O4 Co2 Cl1 93.52(16) 10_556 . ?
O2 Co2 S2 78.28(10) . . ?
O1 Co2 S2 79.45(11) . . ?
O7 Co2 S2 103.05(12) 11_566 . ?
O4 Co2 S2 105.75(11) 10_556 . ?
Cl1 Co2 S2 154.78(13) . . ?
O2 Co3 O2 91.8(2) 10_556 . ?
O2 Co3 O6 176.13(16) 10_556 11_566 ?
O2 Co3 O6 91.04(15) . 11_566 ?
O2 Co3 O6 91.04(15) 10_556 4_565 ?
O2 Co3 O6 176.13(16) . 4_565 ?
O6 Co3 O6 86.0(2) 11_566 4_565 ?
O2 Co3 Cl1 83.20(14) 10_556 . ?
O2 Co3 Cl1 83.21(14) . . ?
O6 Co3 Cl1 94.56(14) 11_566 . ?
O6 Co3 Cl1 94.56(14) 4_565 . ?
O2 Co3 S3 80.49(11) 10_556 . ?
O2 Co3 S3 80.49(11) . . ?
O6 Co3 S3 102.56(12) 11_566 . ?
O6 Co3 S3 102.56(12) 4_565 . ?
Cl1 Co3 S3 156.47(14) . . ?
O3 Co4 O3 93.7(2) 4_565 . ?
O3 Co4 O9 175.16(16) 4_565 3_655 ?
O3 Co4 O9 90.57(16) . 3_655 ?
O3 Co4 O8 90.10(17) 4_565 . ?
O3 Co4 O8 175.19(16) . . ?
O9 Co4 O8 85.55(15) 3_655 . ?
O3 Co4 Cl2 83.51(16) 4_565 . ?
O3 Co4 Cl2 83.29(16) . . ?
O9 Co4 Cl2 94.67(17) 3_655 . ?
O8 Co4 Cl2 94.18(17) . . ?
O3 Co4 S4 79.50(11) 4_565 . ?
O3 Co4 S4 79.21(11) . . ?
O9 Co4 S4 103.63(12) 3_655 . ?
O8 Co4 S4 104.45(12) . . ?
Cl2 Co4 S4 154.66(17) . . ?
C2 S1 C2 101.7(3) . 10_556 ?
C2 S1 Co1 94.11(18) . . ?
C2 S1 Co1 94.12(18) 10_556 . ?
C8 S2 C6 102.6(3) . . ?
C8 S2 Co2 93.52(19) . . ?
C6 S2 Co2 92.88(18) . . ?
C12 S3 C12 104.4(4) . 10_556 ?
C12 S3 Co3 93.10(18) . . ?
C12 S3 Co3 93.10(18) 10_556 . ?
C22 S4 C26 104.2(3) 4_565 . ?
C22 S4 Co4 93.16(19) 4_565 . ?
C26 S4 Co4 93.72(19) . . ?
Co2 Cl1 Co2 129.7(2) . 10_556 ?
Co2 Cl1 Co3 79.61(12) . . ?
Co2 Cl1 Co3 79.61(12) 10_556 . ?
Co2 Cl1 Co1 79.56(12) . . ?
Co2 Cl1 Co1 79.56(12) 10_556 . ?
Co3 Cl1 Co1 129.6(2) . . ?
Co4 Cl2 Co4 130.1(3) . 2_665 ?
Co4 Cl2 Co4 79.74(13) . 3_655 ?
Co4 Cl2 Co4 79.74(13) 2_665 3_655 ?
Co4 Cl2 Co4 79.74(13) . 4_565 ?
Co4 Cl2 Co4 79.74(13) 2_665 4_565 ?
Co4 Cl2 Co4 130.1(3) 3_655 4_565 ?
C1 O1 Co2 126.4(3) . . ?
C1 O1 Co1 128.1(3) . . ?
Co2 O1 Co1 104.87(16) . . ?
C7 O2 Co2 127.1(3) . . ?
C7 O2 Co3 125.3(3) . . ?
Co2 O2 Co3 103.99(16) . . ?
C21 O3 Co4 127.4(4) . 3_655 ?
C21 O3 Co4 126.2(4) . . ?
Co4 O3 Co4 104.49(16) 3_655 . ?
C37 O4 Co2 128.1(3) . 10_556 ?
C37 O5 Co1 128.3(3) . . ?
C37 O5 Na1 120.6(4) . . ?
Co1 O5 Na1 105.02(17) . . ?
C38 O6 Co3 128.5(3) . 3_655 ?
C38 O6 Na1 121.9(4) . . ?
Co3 O6 Na1 104.42(17) 3_655 . ?
C38 O7 Co2 128.6(3) . 12_656 ?
C39 O8 Co4 128.3(4) . . ?
C39 O9 Co4 127.4(4) . 4_565 ?
O1 C1 C6 122.8(5) . . ?
O1 C1 C2 121.2(4) . . ?
C6 C1 C2 115.9(5) . . ?
C3 C2 C1 121.0(5) . . ?
C3 C2 S1 121.4(4) . . ?
C1 C2 S1 117.7(4) . . ?
C2 C3 C4 122.3(6) . . ?
C2 C3 H3A 118.9 . . ?
C4 C3 H3A 118.9 . . ?
C5 C4 C3 116.2(6) . . ?
C5 C4 C13 121.5(7) . . ?
C3 C4 C13 122.3(7) . . ?
C6 C5 C4 122.7(6) . . ?
C6 C5 H5A 118.6 . . ?
C4 C5 H5A 118.6 . . ?
C5 C6 C1 121.9(5) . . ?
C5 C6 S2 119.9(4) . . ?
C1 C6 S2 118.1(4) . . ?
O2 C7 C8 121.5(4) . . ?
O2 C7 C12 120.4(4) . . ?
C8 C7 C12 118.1(5) . . ?
C9 C8 C7 120.4(5) . . ?
C9 C8 S2 121.3(5) . . ?
C7 C8 S2 118.2(4) . . ?
C10 C9 C8 122.6(6) . . ?
C10 C9 H9A 118.7 . . ?
C8 C9 H9A 118.7 . . ?
C9 C10 C11 117.8(7) . . ?
C9 C10 C14 122.9(9) . . ?
C11 C10 C14 115.9(9) . . ?
C9 C10 C14' 118.5(10) . . ?
C11 C10 C14' 119.1(9) . . ?
C12 C11 C10 120.6(6) . . ?
C12 C11 H11A 119.7 . . ?
C10 C11 H11A 119.7 . . ?
C11 C12 C7 120.4(5) . . ?
C11 C12 S3 119.9(4) . . ?
C7 C12 S3 119.5(4) . . ?
C17 C13 C4 115.8(9) . . ?
C17 C13 C15 114.8(11) . . ?
C4 C13 C15 110.7(10) . . ?
C17 C13 C16 105.2(12) . . ?
C4 C13 C16 106.8(10) . . ?
C15 C13 C16 102.0(10) . . ?
C13 C15 H15A 109.5 . . ?
C13 C15 H15B 109.5 . . ?
H15A C15 H15B 109.5 . . ?
C13 C15 H15C 109.5 . . ?
H15A C15 H15C 109.5 . . ?
H15B C15 H15C 109.5 . . ?
C13 C16 H16A 109.5 . . ?
C13 C16 H16B 109.5 . . ?
H16A C16 H16B 109.5 . . ?
C13 C16 H16C 109.5 . . ?
H16A C16 H16C 109.5 . . ?
H16B C16 H16C 109.5 . . ?
C13 C17 H17A 109.5 . . ?
C13 C17 H17B 109.5 . . ?
H17A C17 H17B 109.5 . . ?
C13 C17 H17C 109.5 . . ?
H17A C17 H17C 109.5 . . ?
H17B C17 H17C 109.5 . . ?
C19 C14 C18 108.2(16) . . ?
C19 C14 C20 110.3(16) . . ?
C18 C14 C20 110.6(16) . . ?
C19 C14 C10 98.6(15) . . ?
C18 C14 C10 110.6(13) . . ?
C20 C14 C10 117.6(14) . . ?
C14 C18 H18A 109.5 . . ?
C14 C18 H18B 109.5 . . ?
H18A C18 H18B 109.5 . . ?
C14 C18 H18C 109.5 . . ?
H18A C18 H18C 109.5 . . ?
H18B C18 H18C 109.5 . . ?
C14 C19 H19A 109.5 . . ?
C14 C19 H19B 109.5 . . ?
H19A C19 H19B 109.5 . . ?
C14 C19 H19C 109.5 . . ?
H19A C19 H19C 109.5 . . ?
H19B C19 H19C 109.5 . . ?
C14 C20 H20A 109.5 . . ?
C14 C20 H20B 109.5 . . ?
H20A C20 H20B 109.5 . . ?
C14 C20 H20C 109.5 . . ?
H20A C20 H20C 109.5 . . ?
H20B C20 H20C 109.5 . . ?
C18' C14' C20' 113.4(16) . . ?
C18' C14' C19' 110.2(18) . . ?
C20' C14' C19' 106.7(16) . . ?
C18' C14' C10 113.8(15) . . ?
C20' C14' C10 95.9(15) . . ?
C19' C14' C10 116.0(13) . . ?
C14' C18' H18D 109.5 . . ?
C14' C18' H18E 109.5 . . ?
H18D C18' H18E 109.5 . . ?
C14' C18' H18F 109.5 . . ?
H18D C18' H18F 109.5 . . ?
H18E C18' H18F 109.5 . . ?
C14' C19' H19D 109.5 . . ?
C14' C19' H19E 109.5 . . ?
H19D C19' H19E 109.5 . . ?
C14' C19' H19F 109.5 . . ?
H19D C19' H19F 109.5 . . ?
H19E C19' H19F 109.5 . . ?
C14' C20' H20D 109.5 . . ?
C14' C20' H20E 109.5 . . ?
H20D C20' H20E 109.5 . . ?
C14' C20' H20F 109.5 . . ?
H20D C20' H20F 109.5 . . ?
H20E C20' H20F 109.5 . . ?
O3 C21 C26 122.2(5) . . ?
O3 C21 C22 119.7(5) . . ?
C26 C21 C22 118.2(5) . . ?
C23 C22 C21 119.6(6) . . ?
C23 C22 S4 120.7(5) . 3_655 ?
C21 C22 S4 119.5(4) . 3_655 ?
C24 C23 C22 121.4(7) . . ?
C24 C23 H23A 119.3 . . ?
C22 C23 H23A 119.3 . . ?
C23 C24 C25 118.0(6) . . ?
C23 C24 C27 120.3(10) . . ?
C25 C24 C27 121.6(10) . . ?
C26 C25 C24 121.6(7) . . ?
C26 C25 H25A 119.2 . . ?
C24 C25 H25A 119.2 . . ?
C25 C26 C21 121.2(6) . . ?
C25 C26 S4 120.6(5) . . ?
C21 C26 S4 118.1(4) . . ?
C28 C27 C24 114.5(13) . . ?
C28 C27 C30 110.2(15) . . ?
C24 C27 C30 109.6(12) . . ?
C28 C27 C29 100.7(13) . . ?
C24 C27 C29 104.7(13) . . ?
C30 C27 C29 117.0(14) . . ?
C27 C28 H28A 109.5 . . ?
C27 C28 H28B 109.5 . . ?
H28A C28 H28B 109.5 . . ?
C27 C28 H28C 109.5 . . ?
H28A C28 H28C 109.5 . . ?
H28B C28 H28C 109.5 . . ?
C27 C29 H29A 109.5 . . ?
C27 C29 H29B 109.5 . . ?
H29A C29 H29B 109.5 . . ?
C27 C29 H29C 109.5 . . ?
H29A C29 H29C 109.5 . . ?
H29B C29 H29C 109.5 . . ?
C27 C30 H30A 109.5 . . ?
C27 C30 H30B 109.5 . . ?
H30A C30 H30B 109.5 . . ?
C27 C30 H30C 109.5 . . ?
H30A C30 H30C 109.5 . . ?
H30B C30 H30C 109.5 . . ?
C32 C31 N3 124(2) . . ?
C32 C31 C37 116.0(11) . . ?
N3 C31 C37 118.1(18) . . ?
C31 C32 C33 113.8(18) . . ?
C31 C32 H32A 123.1 . . ?
C33 C32 H32A 123.1 . . ?
C34 C33 C32 125.8(19) . . ?
C34 C33 C39 116.6(15) . . ?
C32 C33 C39 117.3(13) . . ?
C33 C34 C35 117(3) . . ?
C33 C34 H34A 121.6 . . ?
C35 C34 H34A 121.6 . . ?
N3 C35 C34 123(2) . . ?
N3 C35 C38 117.5(18) . . ?
C34 C35 C38 119.3(17) . . ?
C35 N3 C31 115(3) . . ?
C35 N3 Na1 124(3) . . ?
C31 N3 Na1 121(3) . . ?
O11 Na1 N3 113.9(9) . 10_556 ?
O11 Na1 N3 113.9(9) . . ?
N3 Na1 N3 132.1(18) 10_556 . ?
O11 Na1 O6 101.9(6) . . ?
N3 Na1 O6 113.3(12) 10_556 . ?
N3 Na1 O6 59.3(12) . . ?
O11 Na1 O6 101.9(6) . 10_556 ?
N3 Na1 O6 59.3(12) 10_556 10_556 ?
N3 Na1 O6 113.3(12) . 10_556 ?
O6 Na1 O6 59.4(2) . 10_556 ?
O11 Na1 O5 91.1(6) . 10_556 ?
N3 Na1 O5 61.0(11) 10_556 10_556 ?
N3 Na1 O5 114.5(12) . 10_556 ?
O6 Na1 O5 166.9(5) . 10_556 ?
O6 Na1 O5 119.05(14) 10_556 10_556 ?
O11 Na1 O5 91.1(6) . . ?
N3 Na1 O5 114.5(12) 10_556 . ?
N3 Na1 O5 61.0(11) . . ?
O6 Na1 O5 119.05(14) . . ?
O6 Na1 O5 166.9(5) 10_556 . ?
O5 Na1 O5 59.1(2) 10_556 . ?
O4 C37 O5 127.4(5) . . ?
O4 C37 C31 116.0(5) . . ?
O5 C37 C31 116.6(4) . . ?
O6 C38 O7 126.1(5) . . ?
O6 C38 C35 115.7(4) . . ?
O7 C38 C35 118.1(5) . . ?
O8 C39 O9 127.7(5) . . ?
O8 C39 C33 116.3(5) . . ?
O9 C39 C33 116.0(5) . . ?

loop_
_geom_bond_atom_site_label_1
_geom_bond_atom_site_label_2
_geom_bond_distance
_geom_bond_site_symmetry_2
_geom_bond_publ_flag
Co1 O1 1.983(4) . ?
Co1 O1 1.983(4) 10_556 ?
Co1 O5 2.045(4) 10_556 ?
Co1 O5 2.045(4) . ?
Co1 Cl1 2.484(4) . ?
Co1 S1 2.635(2) . ?
Co2 O2 1.976(3) . ?
Co2 O1 1.983(4) . ?
Co2 O7 2.045(4) 11_566 ?
Co2 O4 2.045(4) 10_556 ?
Co2 Cl1 2.428(3) . ?
Co2 S2 2.6411(16) . ?
Co3 O2 1.978(3) 10_556 ?
Co3 O2 1.978(3) . ?
Co3 O6 2.037(4) 11_566 ?
Co3 O6 2.037(4) 4_565 ?
Co3 Cl1 2.439(5) . ?
Co3 S3 2.585(2) . ?
Co4 O3 1.973(4) 4_565 ?
Co4 O3 1.984(4) . ?
Co4 O9 2.050(4) 3_655 ?
Co4 O8 2.055(4) . ?
Co4 Cl2 2.440(3) . ?
Co4 S4 2.6181(16) . ?
S1 C2 1.786(5) . ?
S1 C2 1.786(5) 10_556 ?
S2 C8 1.787(6) . ?
S2 C6 1.801(5) . ?
S3 C12 1.781(5) . ?
S3 C12 1.781(5) 10_556 ?
S4 C22 1.780(7) 4_565 ?
S4 C26 1.790(6) . ?
O1 C1 1.303(6) . ?
O2 C7 1.320(6) . ?
O3 C21 1.318(6) . ?
O4 C37 1.250(6) . ?
O5 C37 1.262(6) . ?
O5 Na1 2.820(9) . ?
O6 C38 1.255(6) . ?
O6 Na1 2.803(9) . ?
O7 C38 1.256(6) . ?
O8 C39 1.253(6) . ?
O9 C39 1.259(6) . ?
C1 C6 1.399(7) . ?
C1 C2 1.426(7) . ?
C2 C3 1.387(8) . ?
C3 C4 1.395(9) . ?
C3 H3A 0.9500 . ?
C4 C5 1.391(9) . ?
C4 C13 1.520(12) . ?
C5 C6 1.373(8) . ?
C5 H5A 0.9500 . ?
C7 C8 1.390(7) . ?
C7 C12 1.409(7) . ?
C8 C9 1.375(9) . ?
C9 C10 1.370(10) . ?
C9 H9A 0.9500 . ?
C10 C11 1.403(10) . ?
C10 C14 1.623(18) . ?
C10 C14' 1.69(2) . ?
C11 C12 1.391(9) . ?
C11 H11A 0.9500 . ?
C13 C17 1.448(14) . ?
C13 C15 1.527(18) . ?
C13 C16 1.623(19) . ?
C15 H15A 0.9800 . ?
C15 H15B 0.9800 . ?
C15 H15C 0.9800 . ?
C16 H16A 0.9800 . ?
C16 H16B 0.9800 . ?
C16 H16C 0.9800 . ?
C17 H17A 0.9800 . ?
C17 H17B 0.9800 . ?
C17 H17C 0.9800 . ?
C14 C19 1.49(3) . ?
C14 C18 1.53(2) . ?
C14 C20 1.56(3) . ?
C18 H18A 0.9800 . ?
C18 H18B 0.9800 . ?
C18 H18C 0.9800 . ?
C19 H19A 0.9800 . ?
C19 H19B 0.9800 . ?
C19 H19C 0.9800 . ?
C20 H20A 0.9800 . ?
C20 H20B 0.9800 . ?
C20 H20C 0.9800 . ?
C14' C18' 1.42(2) . ?
C14' C20' 1.57(3) . ?
C14' C19' 1.60(3) . ?
C18' H18D 0.9800 . ?
C18' H18E 0.9800 . ?
C18' H18F 0.9800 . ?
C19' H19D 0.9800 . ?
C19' H19E 0.9800 . ?
C19' H19F 0.9800 . ?
C20' H20D 0.9800 . ?
C20' H20E 0.9800 . ?
C20' H20F 0.9800 . ?
C21 C26 1.393(8) . ?
C21 C22 1.418(8) . ?
C22 C23 1.404(9) . ?
C23 C24 1.391(11) . ?
C23 H23A 0.9500 . ?
C24 C25 1.392(11) . ?
C24 C27 1.511(14) . ?
C25 C26 1.379(9) . ?
C25 H25A 0.9500 . ?
C27 C28 1.488(19) . ?
C27 C30 1.53(2) . ?
C27 C29 1.58(2) . ?
C28 H28A 0.9800 . ?
C28 H28B 0.9800 . ?
C28 H28C 0.9800 . ?
C29 H29A 0.9800 . ?
C29 H29B 0.9800 . ?
C29 H29C 0.9800 . ?
C30 H30A 0.9800 . ?
C30 H30B 0.9800 . ?
C30 H30C 0.9800 . ?
C31 C32 1.36(3) . ?
C31 N3 1.43(5) . ?
C31 C37 1.514(7) . ?
C32 C33 1.44(3) . ?
C32 H32A 0.9500 . ?
C33 C34 1.32(4) . ?
C33 C39 1.513(7) . ?
C34 C35 1.43(3) . ?
C34 H34A 0.9500 . ?
C35 N3 1.38(5) . ?
C35 C38 1.502(7) . ?
N3 Na1 2.62(4) . ?
Na1 O11 2.55(3) . ?
C36 H36A 1.1049 . ?
